data_4332218
loop_
_publ_author_name
'Tretyakov, Eugene'
'Fokin, Sergei'
'Romanenko, Galina'
'Ikorskii, Vladimir'
'Vasilevsky, Sergei'
'Ovcharenko, Victor'

_publ_section_title
;
 2D and 3D Cu(hfac)2Complexes with Nitronyl Nitroxide Biradicals
;
_journal_issue 9
_journal_name_full 'Inorganic Chemistry'
_journal_page_first 3671
_journal_page_last 3678
_journal_paper_doi 10.1021/ic060132e
_journal_volume 45
_journal_year 2006
_chemical_formula_sum 'C22 H20 Cu F12 N4 O6'
_chemical_formula_weight 727.96
_chemical_name_systematic
; 
 ? 
;
_space_group_IT_number 92
_symmetry_cell_setting tetragonal
_symmetry_space_group_name_Hall 'P 4abw 2nw'
_symmetry_space_group_name_H-M 'P 41 21 2'
_atom_sites_solution_hydrogens geom
_atom_sites_solution_primary direct
_atom_sites_solution_secondary difmap
_audit_creation_method SHELXL-97
_cell_angle_alpha 90.00
_cell_angle_beta 90.00
_cell_angle_gamma 90.00
_cell_formula_units_Z 8
_cell_length_a 15.0952(12)
_cell_length_b 15.0952(12)
_cell_length_c 24.850(3)
_cell_measurement_reflns_used 5016
_cell_measurement_temperature 240(2)
_cell_measurement_theta_max 23.21
_cell_measurement_theta_min 2.52
_cell_volume 5662.4(9)
_computing_cell_refinement 'Bruker SMART'
_computing_data_collection 'Bruker SMART'
_computing_data_reduction 'Bruker SAINT'
_computing_molecular_graphics 'Bruker SHELXTL'
_computing_publication_material 'Bruker SHELXTL'
_computing_structure_refinement 'SHELXL-97 (Sheldrick, 1997)'
_computing_structure_solution 'SHELXS-97 (Sheldrick, 1990)'
_diffrn_ambient_temperature 240(2)
_diffrn_measured_fraction_theta_full 0.998
_diffrn_measured_fraction_theta_max 0.998
_diffrn_measurement_device_type 'CCD area detector'
_diffrn_measurement_method 'phi and omega scans'
_diffrn_radiation_monochromator graphite
_diffrn_radiation_source 'fine-focus sealed tube'
_diffrn_radiation_type MoK\a
_diffrn_radiation_wavelength 0.71073
_diffrn_reflns_av_R_equivalents 0.0443
_diffrn_reflns_av_sigmaI/netI 0.0281
_diffrn_reflns_limit_h_max 16
_diffrn_reflns_limit_h_min -16
_diffrn_reflns_limit_k_max 16
_diffrn_reflns_limit_k_min -16
_diffrn_reflns_limit_l_max 16
_diffrn_reflns_limit_l_min -27
_diffrn_reflns_number 24708
_diffrn_reflns_theta_full 23.29
_diffrn_reflns_theta_max 23.29
_diffrn_reflns_theta_min 1.91
_exptl_absorpt_coefficient_mu 0.895
_exptl_absorpt_correction_type none
_exptl_crystal_density_diffrn 1.708
_exptl_crystal_density_meas 0
_exptl_crystal_density_method 'not measured'
_exptl_crystal_F_000 2920
_refine_diff_density_max 0.458
_refine_diff_density_min -0.251
_refine_diff_density_rms 0.056
_refine_ls_abs_structure_details 'Flack H D (1983), Acta Cryst. A39, 876-881'
_refine_ls_abs_structure_Flack 0.008(14)
_refine_ls_extinction_method none
_refine_ls_goodness_of_fit_ref 1.160
_refine_ls_hydrogen_treatment mixed
_refine_ls_matrix_type full
_refine_ls_number_parameters 477
_refine_ls_number_reflns 4086
_refine_ls_number_restraints 0
_refine_ls_restrained_S_all 1.160
_refine_ls_R_factor_all 0.0399
_refine_ls_R_factor_gt 0.0370
_refine_ls_shift/su_max 0.415
_refine_ls_shift/su_mean 0.014
_refine_ls_structure_factor_coef Fsqd
_refine_ls_weighting_details 'calc w=1/[\s^2^(Fo^2^)+(0.0600P)^2^+0.0000P] where P=(Fo^2^+2Fc^2^)/3'
_refine_ls_weighting_scheme calc
_refine_ls_wR_factor_gt 0.0945
_refine_ls_wR_factor_ref 0.0961
_reflns_number_gt 3782
_reflns_number_total 4086
_reflns_threshold_expression >2sigma(I)
_cod_data_source_file ic060132esup1.cif
_cod_data_source_block 1R_240
_cod_depositor_comments
;
The following automatic conversions were performed:

'_symmetry_cell_setting' value 'Tetragonal' changed to 'tetragonal'
according to /home/saulius/struct/CIF-dictionaries/cif_core.dic
dictionary named 'cif_core.dic' version 2.4.2 from 2011-04-26.

Automatic conversion script
Id: cif_fix_values 1891 2012-01-12 08:04:46Z andrius 
;
_cod_original_cell_volume 5662.6(9)
_cod_original_sg_symbol_H-M P4(1)2(1)2
_cod_database_code 4332218

loop_
_symmetry_equiv_pos_as_xyz
'x, y, z'
'-x, -y, z+1/2'
'-y+1/2, x+1/2, z+1/4'
'y+1/2, -x+1/2, z+3/4'
'-x+1/2, y+1/2, -z+1/4'
'x+1/2, -y+1/2, -z+3/4'
'y, x, -z'
'-y, -x, -z+1/2'

loop_
_atom_site_label
_atom_site_type_symbol
_atom_site_fract_x
_atom_site_fract_y
_atom_site_fract_z
_atom_site_U_iso_or_equiv
_atom_site_adp_type
_atom_site_occupancy
_atom_site_symmetry_multiplicity
_atom_site_calc_flag
_atom_site_refinement_flags
Cu Cu 0.82371(3) 0.16928(3) 0.576682(16) 0.03477(15) Uani 1 1 d .
O1 O 0.92746(17) 0.09235(17) 0.57013(10) 0.0394(6) Uani 1 1 d .
C1 C 1.0627(3) 0.0262(3) 0.58927(19) 0.0505(11) Uani 1 1 d .
F1 F 1.1100(4) -0.0014(4) 0.62882(17) 0.179(3) Uani 1 1 d .
F2 F 1.1194(3) 0.0688(3) 0.5615(3) 0.165(2) Uani 1 1 d .
F3 F 1.0418(2) -0.0406(3) 0.5618(2) 0.1277(16) Uani 1 1 d .
C2 C 0.9864(3) 0.0859(2) 0.60503(17) 0.0391(9) Uani 1 1 d .
C3 C 0.9903(3) 0.1269(3) 0.65437(19) 0.0489(11) Uani 1 1 d .
H3A H 1.034(3) 0.117(3) 0.6728(16) 0.037(11) Uiso 1 1 d .
C4 C 0.9239(3) 0.1797(3) 0.67371(15) 0.0413(9) Uani 1 1 d .
C5 C 0.9417(3) 0.2289(3) 0.72658(19) 0.0572(12) Uani 1 1 d .
F4 F 0.9696(3) 0.1770(2) 0.76435(11) 0.1045(13) Uani 1 1 d .
F5 F 0.9998(3) 0.2915(3) 0.71884(14) 0.1261(16) Uani 1 1 d .
F6 F 0.87063(19) 0.2690(2) 0.74567(11) 0.0766(8) Uani 1 1 d .
O2 O 0.84906(16) 0.19425(16) 0.65312(10) 0.0375(6) Uani 1 1 d .
O3 O 0.81218(16) 0.17029(16) 0.49712(10) 0.0415(6) Uani 1 1 d .
C6 C 0.7563(3) 0.1964(3) 0.41165(18) 0.0566(12) Uani 1 1 d .
F7 F 0.6940(3) 0.2306(4) 0.38528(12) 0.139(2) Uani 1 1 d .
F8 F 0.8286(3) 0.2235(4) 0.39126(13) 0.1356(18) Uani 1 1 d .
F9 F 0.7569(4) 0.1149(3) 0.39875(15) 0.147(2) Uani 1 1 d .
C7 C 0.7519(2) 0.2092(2) 0.47187(16) 0.0379(9) Uani 1 1 d .
C8 C 0.6852(3) 0.2616(3) 0.49262(17) 0.0408(9) Uani 1 1 d .
H8A H 0.657(2) 0.289(2) 0.4677(14) 0.018(9) Uiso 1 1 d .
C9 C 0.6755(3) 0.2768(2) 0.54717(17) 0.0392(9) Uani 1 1 d .
C10 C 0.5966(3) 0.3323(3) 0.56598(18) 0.0528(11) Uani 1 1 d .
F10 F 0.62211(17) 0.40412(16) 0.59217(10) 0.0596(7) Uani 1 1 d .
F11 F 0.5452(2) 0.3593(2) 0.52619(13) 0.0976(12) Uani 1 1 d .
F12 F 0.5482(2) 0.2862(2) 0.60037(16) 0.0937(11) Uani 1 1 d .
O4 O 0.72275(18) 0.25048(16) 0.58472(10) 0.0407(6) Uani 1 1 d .
O01 O 0.5270(2) 0.08983(19) 0.70733(15) 0.0711(10) Uani 1 1 d .
N1 N 0.5207(2) 0.0057(2) 0.70921(13) 0.0425(8) Uani 1 1 d .
C01 C 0.4441(3) -0.0388(3) 0.73630(17) 0.0491(11) Uani 1 1 d .
C02 C 0.3649(3) -0.0242(4) 0.6982(2) 0.0739(15) Uani 1 1 d .
H02A H 0.3469 0.0368 0.6998 0.14(3) Uiso 1 1 calc R
H02B H 0.3165 -0.0613 0.7092 0.15(3) Uiso 1 1 calc R
H02C H 0.3819 -0.0388 0.6621 0.16(4) Uiso 1 1 calc R
C03 C 0.4262(5) 0.0022(4) 0.7899(3) 0.0767(18) Uani 1 1 d .
H03A H 0.406(4) 0.064(4) 0.782(2) 0.10(2) Uiso 1 1 d .
H03B H 0.494(5) -0.006(4) 0.803(2) 0.091(19) Uiso 1 1 d .
H03C H 0.376(3) -0.029(3) 0.8060(19) 0.066(14) Uiso 1 1 d .
C04 C 0.4759(3) -0.1360(3) 0.73562(16) 0.0448(10) Uani 1 1 d .
C05 C 0.5255(4) -0.1621(5) 0.7869(2) 0.0694(14) Uani 1 1 d .
H05A H 0.534(7) -0.218(7) 0.775(4) 0.21(4) Uiso 1 1 d .
H05B H 0.480(3) -0.173(3) 0.8194(18) 0.068(13) Uiso 1 1 d .
H05C H 0.570(3) -0.109(4) 0.805(2) 0.079(16) Uiso 1 1 d .
C06 C 0.4066(4) -0.2057(4) 0.7227(3) 0.0734(17) Uani 1 1 d .
H06A H 0.431(4) -0.259(5) 0.729(3) 0.11(2) Uiso 1 1 d .
H06B H 0.388(3) -0.165(3) 0.681(2) 0.073(14) Uiso 1 1 d .
H06C H 0.361(3) -0.203(3) 0.753(2) 0.065(14) Uiso 1 1 d .
N2 N 0.5427(2) -0.1335(2) 0.69181(12) 0.0400(8) Uani 1 1 d .
O02 O 0.5722(2) -0.20409(18) 0.66993(13) 0.0631(9) Uani 1 1 d .
C07 C 0.5705(2) -0.0516(2) 0.68078(14) 0.0327(8) Uani 1 1 d .
C08 C 0.6376(2) -0.0274(2) 0.64244(14) 0.0321(8) Uani 1 1 d .
C09 C 0.6758(2) -0.0820(2) 0.60373(15) 0.0339(8) Uani 1 1 d .
H09A H 0.671(2) -0.149(2) 0.5976(15) 0.038(10) Uiso 1 1 d .
N3 N 0.72940(19) -0.03166(19) 0.57388(11) 0.0311(7) Uani 1 1 d .
C010 C 0.7733(3) -0.0559(3) 0.52313(15) 0.0362(9) Uani 1 1 d .
H01A H 0.805(2) -0.007(2) 0.5120(14) 0.028(9) Uiso 1 1 d .
H01B H 0.730(2) -0.0658(19) 0.4977(13) 0.018(8) Uiso 1 1 d .
C011 C 0.8359(3) -0.1333(3) 0.52793(15) 0.0369(9) Uani 1 1 d .
H01C H 0.802(2) -0.187(3) 0.5450(15) 0.041(10) Uiso 1 1 d .
H01D H 0.882(3) -0.113(3) 0.5460(14) 0.036(11) Uiso 1 1 d .
N4 N 0.7294(2) 0.05455(19) 0.59108(11) 0.0333(7) Uani 1 1 d .
C012 C 0.6745(3) 0.0560(2) 0.63237(14) 0.0351(9) Uani 1 1 d .
H01F H 0.660(3) 0.107(3) 0.6469(16) 0.039(10) Uiso 1 1 d .

loop_
_atom_site_aniso_label
_atom_site_aniso_U_11
_atom_site_aniso_U_22
_atom_site_aniso_U_33
_atom_site_aniso_U_23
_atom_site_aniso_U_13
_atom_site_aniso_U_12
Cu 0.0380(3) 0.0347(3) 0.0316(2) 0.00075(19) 0.0038(2) 0.0045(2)
O1 0.0415(15) 0.0382(14) 0.0385(15) -0.0043(12) 0.0053(13) 0.0028(11)
C1 0.038(2) 0.053(3) 0.060(3) -0.005(2) -0.006(2) 0.008(2)
F1 0.182(4) 0.242(6) 0.113(3) -0.052(4) -0.046(3) 0.171(5)
F2 0.097(3) 0.110(3) 0.287(7) 0.030(4) 0.109(4) 0.035(2)
F3 0.077(2) 0.100(3) 0.207(4) -0.086(3) -0.023(3) 0.036(2)
C2 0.036(2) 0.034(2) 0.047(2) -0.0005(19) 0.003(2) -0.0014(17)
C3 0.042(2) 0.055(3) 0.049(3) -0.007(2) -0.016(2) 0.004(2)
C4 0.047(2) 0.039(2) 0.038(2) 0.004(2) -0.001(2) -0.0019(19)
C5 0.059(3) 0.065(3) 0.047(3) -0.013(3) -0.006(2) 0.002(3)
F4 0.145(3) 0.117(3) 0.0515(17) -0.0172(18) -0.0404(19) 0.060(3)
F5 0.121(3) 0.155(3) 0.102(3) -0.068(3) 0.029(2) -0.084(3)
F6 0.084(2) 0.092(2) 0.0538(15) -0.0279(16) -0.0069(16) 0.0230(17)
O2 0.0415(15) 0.0365(14) 0.0344(13) 0.0025(11) 0.0015(12) 0.0013(11)
O3 0.0472(15) 0.0447(14) 0.0327(12) 0.0026(13) 0.0043(13) 0.0083(12)
C6 0.053(3) 0.077(3) 0.040(3) -0.001(3) 0.007(2) 0.012(2)
F7 0.123(3) 0.253(5) 0.0412(16) -0.010(2) -0.0193(19) 0.106(4)
F8 0.100(3) 0.257(6) 0.0490(18) 0.001(2) 0.021(2) -0.046(3)
F9 0.282(6) 0.099(3) 0.061(2) -0.031(2) -0.014(3) 0.008(4)
C7 0.042(2) 0.036(2) 0.035(2) 0.0047(17) 0.0003(19) -0.0041(18)
C8 0.038(2) 0.044(2) 0.041(2) 0.003(2) -0.009(2) 0.0041(18)
C9 0.036(2) 0.0306(18) 0.051(2) -0.0011(18) 0.001(2) 0.0001(18)
C10 0.047(2) 0.058(3) 0.054(3) -0.010(2) -0.001(2) 0.007(2)
F10 0.0710(17) 0.0441(14) 0.0639(15) -0.0119(13) 0.0005(14) 0.0143(13)
F11 0.079(2) 0.134(3) 0.080(2) -0.039(2) -0.0287(18) 0.064(2)
F12 0.0659(18) 0.0737(19) 0.142(3) -0.008(2) 0.053(2) -0.0064(16)
O4 0.0431(15) 0.0380(14) 0.0409(15) -0.0004(13) 0.0026(13) 0.0088(12)
O01 0.083(2) 0.0342(17) 0.096(3) -0.0175(17) 0.038(2) -0.0096(16)
N1 0.050(2) 0.0305(18) 0.047(2) -0.0101(16) 0.0158(17) -0.0039(15)
C01 0.051(2) 0.040(2) 0.056(3) -0.012(2) 0.019(2) -0.0062(19)
C02 0.046(3) 0.083(4) 0.093(4) 0.004(3) -0.004(3) 0.011(3)
C03 0.085(4) 0.063(4) 0.082(4) -0.020(3) 0.045(4) -0.009(3)
C04 0.045(2) 0.043(2) 0.046(2) 0.0011(19) 0.0182(19) 0.0040(18)
C05 0.073(3) 0.085(4) 0.050(3) 0.010(3) 0.008(3) 0.000(3)
C06 0.082(4) 0.045(3) 0.093(4) -0.005(3) 0.028(4) -0.012(3)
N2 0.0507(19) 0.0315(17) 0.0377(18) -0.0020(14) 0.0137(16) 0.0040(15)
O02 0.082(2) 0.0353(16) 0.072(2) 0.0035(16) 0.0386(18) 0.0139(15)
C07 0.0360(19) 0.034(2) 0.0283(19) -0.0017(16) 0.0014(16) 0.0039(16)
C08 0.0334(19) 0.032(2) 0.0306(19) 0.0008(16) -0.0016(16) 0.0053(15)
C09 0.037(2) 0.0301(19) 0.035(2) 0.0009(16) 0.0045(19) 0.0037(17)
N3 0.0334(15) 0.0299(16) 0.0301(16) -0.0018(14) 0.0067(14) 0.0038(13)
C010 0.044(2) 0.038(2) 0.026(2) -0.0024(18) 0.005(2) 0.0042(19)
C011 0.034(2) 0.042(2) 0.0345(19) -0.0066(18) 0.0008(19) 0.0067(18)
N4 0.0380(17) 0.0306(16) 0.0313(17) -0.0044(14) 0.0006(14) -0.0019(13)
C012 0.037(2) 0.034(2) 0.034(2) -0.0092(17) 0.0030(19) 0.0045(18)

loop_
_atom_type_symbol
_atom_type_description
_atom_type_scat_dispersion_real
_atom_type_scat_dispersion_imag
_atom_type_scat_source
C C 0.0033 0.0016 'International Tables Vol C Tables 4.2.6.8 and 6.1.1.4'
H H 0.0000 0.0000 'International Tables Vol C Tables 4.2.6.8 and 6.1.1.4'
N N 0.0061 0.0033 'International Tables Vol C Tables 4.2.6.8 and 6.1.1.4'
O O 0.0106 0.0060 'International Tables Vol C Tables 4.2.6.8 and 6.1.1.4'
F F 0.0171 0.0103 'International Tables Vol C Tables 4.2.6.8 and 6.1.1.4'
Cu Cu 0.3201 1.2651 'International Tables Vol C Tables 4.2.6.8 and 6.1.1.4'

loop_
_geom_angle_atom_site_label_1
_geom_angle_atom_site_label_2
_geom_angle_atom_site_label_3
_geom_angle
_geom_angle_site_symmetry_3
O1 Cu O4 177.52(11) .
O1 Cu O2 92.19(10) .
O4 Cu O2 86.18(10) .
O1 Cu O3 89.54(10) .
O4 Cu O3 91.63(10) .
O2 Cu O3 166.92(10) .
O1 Cu N4 93.56(11) .
O4 Cu N4 88.49(11) .
O2 Cu N4 96.63(10) .
O3 Cu N4 96.19(10) .
O1 Cu O02 87.31(10) 5_656
O4 Cu O02 90.41(11) 5_656
O2 Cu O02 72.35(10) 5_656
O3 Cu O02 94.80(11) 5_656
N4 Cu O02 168.98(10) 5_656
C2 O1 Cu 124.0(2) .
F3 C1 F1 107.1(5) .
F3 C1 F2 106.2(5) .
F1 C1 F2 101.8(5) .
F3 C1 C2 115.3(4) .
F1 C1 C2 114.7(4) .
F2 C1 C2 110.5(4) .
O1 C2 C3 128.0(4) .
O1 C2 C1 114.2(4) .
C3 C2 C1 117.8(4) .
O1 C2 Cu 34.70(16) .
C3 C2 Cu 93.4(3) .
C1 C2 Cu 148.8(3) .
C4 C3 C2 123.0(4) .
C4 C3 Cu 61.6(2) .
C2 C3 Cu 61.5(2) .
O2 C4 C3 128.0(4) .
O2 C4 C5 114.9(4) .
C3 C4 C5 117.0(4) .
O2 C4 Cu 35.91(17) .
C3 C4 Cu 93.4(3) .
C5 C4 Cu 147.7(3) .
F5 C5 F4 109.1(4) .
F5 C5 F6 105.5(4) .
F4 C5 F6 106.4(4) .
F5 C5 C4 110.1(4) .
F4 C5 C4 112.7(4) .
F6 C5 C4 112.8(4) .
C4 O2 Cu 122.1(2) .
C7 O3 Cu 124.5(2) .
F7 C6 F8 107.6(5) .
F7 C6 F9 105.7(5) .
F8 C6 F9 101.8(5) .
F7 C6 C7 115.5(4) .
F8 C6 C7 113.1(4) .
F9 C6 C7 111.9(4) .
O3 C7 C8 127.7(4) .
O3 C7 C6 113.9(3) .
C8 C7 C6 118.4(4) .
O3 C7 Cu 34.52(16) .
C8 C7 Cu 93.2(3) .
C6 C7 Cu 148.4(3) .
C9 C8 C7 122.6(4) .
C9 C8 Cu 60.8(2) .
C7 C8 Cu 61.8(2) .
O4 C9 C8 128.5(4) .
O4 C9 C10 113.2(4) .
C8 C9 C10 118.3(4) .
O4 C9 Cu 34.40(17) .
C8 C9 Cu 94.2(3) .
C10 C9 Cu 147.3(3) .
F12 C10 F11 108.8(4) .
F12 C10 F10 105.9(4) .
F11 C10 F10 106.7(4) .
F12 C10 C9 109.8(4) .
F11 C10 C9 113.4(4) .
F10 C10 C9 111.8(3) .
C9 O4 Cu 124.7(2) .
O01 N1 C07 125.4(3) .
O01 N1 C01 121.5(3) .
C07 N1 C01 112.2(3) .
C03 C01 N1 110.8(4) .
C03 C01 C04 117.4(4) .
N1 C01 C04 100.5(3) .
C03 C01 C02 110.3(5) .
N1 C01 C02 105.0(4) .
C04 C01 C02 111.8(4) .
N2 C04 C06 109.3(4) .
N2 C04 C05 106.6(4) .
C06 C04 C05 109.6(4) .
N2 C04 C01 101.2(3) .
C06 C04 C01 116.5(4) .
C05 C04 C01 112.8(4) .
O02 N2 C07 125.1(3) .
O02 N2 C04 121.9(3) .
C07 N2 C04 112.9(3) .
N2 O02 Cu 148.4(3) 5_646
N2 C07 N1 108.2(3) .
N2 C07 C08 126.4(3) .
N1 C07 C08 125.3(3) .
C012 C08 C09 104.1(3) .
C012 C08 C07 128.9(3) .
C09 C08 C07 126.9(3) .
N3 C09 C08 107.4(3) .
C09 N3 N4 111.5(3) .
C09 N3 C010 127.5(3) .
N4 N3 C010 120.2(3) .
C09 N3 Cu 139.5(2) .
N4 N3 Cu 29.95(15) .
C010 N3 Cu 92.9(2) .
N3 C010 C011 114.0(3) .
C010 C011 C011 110.6(4) 7_646
C012 N4 N3 104.9(3) .
C012 N4 Cu 120.3(2) .
N3 N4 Cu 132.5(2) .
N4 C012 C08 112.0(3) .
N4 C012 Cu 38.49(17) .
C08 C012 Cu 148.5(3) .

loop_
_geom_bond_atom_site_label_1
_geom_bond_atom_site_label_2
_geom_bond_distance
_geom_bond_site_symmetry_2
Cu O1 1.957(2) .
Cu O4 1.966(3) .
Cu O2 1.974(2) .
Cu O3 1.985(2) .
Cu N4 2.270(3) .
Cu O02 2.476(3) 5_656
O1 C2 1.246(5) .
C1 F3 1.257(5) .
C1 F1 1.284(6) .
C1 F2 1.273(6) .
C1 C2 1.514(6) .
C2 C3 1.375(6) .
C3 C4 1.368(6) .
C4 O2 1.259(5) .
C4 C5 1.533(6) .
C5 F5 1.303(6) .
C5 F4 1.293(5) .
C5 F6 1.320(5) .
O3 C7 1.251(4) .
C6 F7 1.258(5) .
C6 F8 1.271(5) .
C6 F9 1.272(6) .
C6 C7 1.510(6) .
C7 C8 1.381(6) .
C8 C9 1.383(6) .
C9 O4 1.240(5) .
C9 C10 1.530(6) .
C10 F12 1.322(5) .
C10 F11 1.320(5) .
C10 F10 1.321(5) .
O01 N1 1.274(4) .
N1 C07 1.346(5) .
N1 C01 1.497(5) .
C01 C03 1.494(7) .
C01 C04 1.544(5) .
C01 C02 1.541(6) .
C04 N2 1.484(5) .
C04 C06 1.518(7) .
C04 C05 1.530(7) .
N2 O02 1.277(4) .
N2 C07 1.334(5) .
O02 Cu 2.476(3) 5_646
C07 C08 1.437(5) .
C08 C012 1.399(5) .
C08 C09 1.392(5) .
C09 N3 1.335(5) .
N3 N4 1.370(4) .
N3 C010 1.471(4) .
C010 C011 1.508(5) .
C011 C011 1.536(7) 7_646
N4 C012 1.320(5) .
